data_1568677
loop_
_publ_author_name
'El Mostafa Khechoubi'
'A. Bendani'
'N Guyen Ba Chanh'
'Christian Courseille'
'Robert Duplessix'
'Michel Couzi'

_publ_section_title
;
 Thermal conformational changes in a bidimensional molecular composite
 material: A thermodynamic and crystallographic study of NH3-(CH2)4-NH3
 CdCl4
;
_publ_section_title_footnote
;
;
_journal_issue 11
_journal_name_full 'Journal of Physics and Chemistry of Solids'
_journal_page_first 1277
_journal_page_last 1288
_journal_volume 55
_journal_year 1994
_chemical_compound_source 'see text'
_chemical_formula_moiety 'C4 H14 N2,Cd Cl4'
_chemical_formula_sum 'C4 H14 Cd Cl4 N2'
_chemical_formula_weight 344.38
_space_group_IT_number 14
_space_group_name_Hall '-P 2yab'
_space_group_name_H-M_alt 'P 1 21/a 1'
_symmetry_cell_setting monoclinic
_symmetry_Int_Tables_number 14
_symmetry_space_group_name_Hall '-P 2yab'
_symmetry_space_group_name_H-M 'P 1 21/a 1'
_atom_sites_solution_primary direct
_atom_sites_solution_secondary difmap
_audit_creation_date 'Monday, 17 January 2022 '
_audit_creation_method 'PLATON <TABLE ACC> option'
_cell_angle_alpha 90
_cell_angle_beta 91.06(3)
_cell_angle_gamma 90
_cell_formula_units_Z 2
_cell_length_a 7.344(3)
_cell_length_b 7.485(2)
_cell_length_c 10.775(4)
_cell_measurement_reflns_used 25
_cell_measurement_temperature 293
_cell_measurement_theta_max 14
_cell_measurement_theta_min 7
_cell_volume 592.2(4)
_computing_cell_refinement 'Nonius CAD4'
_computing_data_collection 'Nonius CAD4'
_computing_publication_material 'PLATON (Spek, 2003)'
_computing_structure_refinement SHELX76
_computing_structure_solution SHEXLS
_diffrn_ambient_temperature 293
_diffrn_measurement_device_type 'Enraf-Nonius CAD4'
_diffrn_measurement_method '2\q / \w scans'
_diffrn_radiation_monochromator graphite
_diffrn_radiation_probe x-ray
_diffrn_radiation_source 'sealed tube'
_diffrn_radiation_type MoK\a
_diffrn_radiation_wavelength 0.71073
_diffrn_reflns_limit_h_max 9
_diffrn_reflns_limit_h_min -9
_diffrn_reflns_limit_k_max 9
_diffrn_reflns_limit_k_min -9
_diffrn_reflns_limit_l_max 13
_diffrn_reflns_limit_l_min -13
_diffrn_reflns_number 1843
_diffrn_reflns_reduction_process
;

;
_diffrn_reflns_theta_max 27
_exptl_absorpt_coefficient_mu 2.697
_exptl_absorpt_correction_type psi-scan
_exptl_absorpt_process_details '(North et al., 1968)'
_exptl_crystal_colour colorless
_exptl_crystal_density_diffrn 1.931
_exptl_crystal_density_meas_temp 293
_exptl_crystal_density_method 'Not Measured'
_exptl_crystal_description needle
_exptl_crystal_F_000 336
_exptl_crystal_size_max 0.5
_exptl_crystal_size_mid 0.1
_exptl_crystal_size_min 0.1
_refine_ls_hydrogen_treatment constr
_refine_ls_R_factor_gt 0.0569
_refine_ls_structure_factor_coef F
_refine_ls_weighting_scheme ?
_refine_ls_wR_factor_gt 0.0575
_reflns_number_gt 1227
_reflns_number_total 1292
_reflns_threshold_expression 'I > 3s(I)'
_cod_data_source_file 2C4CdCl4-I.cif
_cod_data_source_block 2C4CdCl4_I
_cod_original_sg_symbol_H-M 'P 21/a'
_cod_database_code 1568677

loop_
_space_group_symop_id
_space_group_symop_operation_xyz
1 x,y,z
2 1/2-x,1/2+y,-z
3 -x,-y,-z
4 1/2+x,1/2-y,z

loop_
_atom_site_label
_atom_site_type_symbol
_atom_site_thermal_displace_type
_atom_site_fract_x
_atom_site_fract_y
_atom_site_fract_z
_atom_site_occupancy
_atom_site_U_iso_or_equiv
_atom_site_calc_flag
_atom_site_refinement_flags
_atom_site_disorder_assembly
_atom_site_disorder_group
Cd1 Cd Uiso 0.00000 0.00000 0.00000 1.000 0.0210(10) . . . .
Cl1 Cl Uiso 0.2687(4) 0.2285(5) -0.0290(3) 1.000 0.040(2) . . . .
Cl2 Cl Uiso 0.0186(5) 0.0493(4) 0.2354(3) 1.000 0.038(2) . . . .
N1 N Uiso 0.4833(17) 0.0230(16) 0.2092(9) 1.000 0.040(10) . . . .
H1A H Uiso 0.52438 -0.04226 0.14660 1.000 0.0480 . . . .
H1B H Uiso 0.36228 0.02796 0.20466 1.000 0.0480 . . . .
H1C H Uiso 0.52872 0.13299 0.20466 1.000 0.0480 . . . .
C2 C Uiso 0.542(2) -0.062(2) 0.3311(12) 1.000 0.047(14) . . . .
H2A H Uiso 0.49508 -0.18253 0.33421 1.000 0.0564 . . . .
H2B H Uiso 0.67399 -0.06428 0.33601 1.000 0.0564 . . . .
C3 C Uiso 0.472(2) 0.0410(16) 0.4396(12) 1.000 0.043(13) . . . .
H3A H Uiso 0.34026 0.04438 0.43409 1.000 0.0516 . . . .
H3B H Uiso 0.51974 0.16179 0.43645 1.000 0.0516 . . . .

loop_
_atom_type_symbol
_atom_type_description
_atom_type_scat_dispersion_real
_atom_type_scat_dispersion_imag
_atom_type_scat_source
C C 0.0033 0.0016 ' International Tables Vol C Tables 4.2.6.8 and 6.1.1.4'
H H 0.0000 0.0000 ' International Tables Vol C Tables 4.2.6.8 and 6.1.1.4'
Cd Cd -0.8075 1.2024 ' International Tables Vol C Tables 4.2.6.8 and 6.1.1.4'
Cl Cl 0.1484 0.1585 ' International Tables Vol C Tables 4.2.6.8 and 6.1.1.4'
N N 0.0061 0.0033 ' International Tables Vol C Tables 4.2.6.8 and 6.1.1.4'

loop_
_geom_angle_atom_site_label_1
_geom_angle_atom_site_label_2
_geom_angle_atom_site_label_3
_geom_angle
_geom_angle_site_symmetry_1
_geom_angle_site_symmetry_2
_geom_angle_site_symmetry_3
_geom_angle_publ_flag
Cl1 Cd1 Cl2 89.86(11) . . . yes
Cl1 Cd1 Cl1 91.82(11) . . 2_545 yes
Cl1 Cd1 Cl1 180.00 . . 3_555 yes
Cl1 Cd1 Cl2 90.14(11) . . 3_555 yes
Cl1 Cd1 Cl1 88.18(11) . . 4_455 yes
Cl1 Cd1 Cl2 88.37(10) 2_545 . . yes
Cl1 Cd1 Cl2 90.14(11) 3_555 . . yes
Cl2 Cd1 Cl2 180.00 . . 3_555 yes
Cl1 Cd1 Cl2 91.63(10) 4_455 . . yes
Cl1 Cd1 Cl1 88.18(11) 2_545 . 3_555 yes
Cl1 Cd1 Cl2 91.63(10) 2_545 . 3_555 yes
Cl1 Cd1 Cl1 180.00 2_545 . 4_455 yes
Cl1 Cd1 Cl2 89.86(11) 3_555 . 3_555 yes
Cl1 Cd1 Cl1 91.82(11) 3_555 . 4_455 yes
Cl1 Cd1 Cl2 88.37(10) 4_455 . 3_555 yes
Cd1 Cl1 Cd1 163.54(14) . . 2_555 yes
H1B N1 H1C 109.00 . . . no
C2 N1 H1C 110.00 . . . no
C2 N1 H1A 109.00 . . . no
C2 N1 H1B 109.00 . . . no
H1A N1 H1B 109.00 . . . no
H1A N1 H1C 109.00 . . . no
N1 C2 C3 111.3(11) . . . yes
C2 C3 C3 112.1(11) . . 3_656 no
N1 C2 H2A 109.00 . . . no
N1 C2 H2B 109.00 . . . no
C3 C2 H2A 109.00 . . . no
C3 C2 H2B 109.00 . . . no
H2A C2 H2B 110.00 . . . no
C2 C3 H3A 109.00 . . . no
C2 C3 H3B 109.00 . . . no
H3A C3 H3B 110.00 . . . no
C3 C3 H3A 109.00 3_656 . . no
C3 C3 H3B 109.00 3_656 . . no

loop_
_geom_bond_atom_site_label_1
_geom_bond_atom_site_label_2
_geom_bond_distance
_geom_bond_site_symmetry_1
_geom_bond_site_symmetry_2
_geom_bond_publ_flag
Cd1 Cl1 2.634(3) . . yes
Cd1 Cl2 2.564(3) . . yes
Cd1 Cl1 2.663(4) . 2_545 yes
Cd1 Cl1 2.634(3) . 3_555 yes
Cd1 Cl2 2.564(3) . 3_555 yes
Cd1 Cl1 2.663(4) . 4_455 yes
N1 C2 1.515(17) . . yes
N1 H1B 0.8900 . . no
N1 H1C 0.8900 . . no
N1 H1A 0.8900 . . no
C2 C3 1.499(19) . . no
C3 C3 1.490(18) . 3_656 no
C2 H2A 0.9700 . . no
C2 H2B 0.9700 . . no
C3 H3A 0.9700 . . no
C3 H3B 0.9700 . . no

loop_
_geom_hbond_atom_site_label_D
_geom_hbond_atom_site_label_H
_geom_hbond_atom_site_label_A
_geom_hbond_distance_DH
_geom_hbond_distance_HA
_geom_hbond_distance_DA
_geom_hbond_angle_DHA
_geom_hbond_site_symmetry_A
_geom_hbond_publ_flag
N1 H1A Cl1 0.8900 2.4400 3.281(12) 159.00 3_655 yes
N1 H1B Cl2 0.8900 2.5600 3.435(13) 169.00 . yes
N1 H1C Cl2 0.8900 2.4000 3.224(12) 154.00 4_555 yes

loop_
_geom_torsion_atom_site_label_1
_geom_torsion_atom_site_label_2
_geom_torsion_atom_site_label_3
_geom_torsion_atom_site_label_4
_geom_torsion
_geom_torsion_site_symmetry_1
_geom_torsion_site_symmetry_2
_geom_torsion_site_symmetry_3
_geom_torsion_site_symmetry_4
_geom_torsion_publ_flag
N1 C2 C3 C3 179.8(11) . . . 3_656 no
C2 C3 C3 C2 -180.0(12) . . 3_656 3_656 no
